data_7105853
loop_
_publ_author_name
'Jong-Dae Lee'
'Won-Sik Han'
'Tae-Jin Kim'
'Sang Hern Kim'
'Sang Ook Kang'

_publ_section_title
;
 Charge-compensated Zn metallocenes with s-/p-chelating carboranyl ligands
 for the formation of constrained geometry Ru(II) and Ni(II) complexes
;
_journal_name_full Chem.Commun.
_journal_page_first 1018
_journal_paper_doi 10.1039/c0cc03787g
_journal_volume 47
_journal_year 2011
_chemical_formula_sum 'C20 H52 B18 N2 Zn3'
_chemical_formula_weight 711.33
_chemical_name_systematic
;
?
;
_space_group_IT_number 60
_symmetry_cell_setting orthorhombic
_symmetry_space_group_name_Hall '-P 2n 2ab'
_symmetry_space_group_name_H-M 'P b c n'
_atom_sites_solution_hydrogens geom
_atom_sites_solution_primary direct
_atom_sites_solution_secondary difmap
_audit_creation_method SHELXL-97
_cell_angle_alpha 90.00
_cell_angle_beta 90.00
_cell_angle_gamma 90.00
_cell_formula_units_Z 4
_cell_length_a 14.811(5)
_cell_length_b 19.090(7)
_cell_length_c 13.027(4)
_cell_measurement_reflns_used 1970
_cell_measurement_temperature 233(2)
_cell_measurement_theta_max 19.32
_cell_measurement_theta_min 2.339
_cell_volume 3683(2)
_computing_cell_refinement 'SMART (Bruker, 1999)'
_computing_data_collection 'SMART (Bruker, 1999)'
_computing_data_reduction 'SAINT-Plus (Bruker, 1999)'
_computing_molecular_graphics 'Ortep-3 for Windows (Farrugia, 1997)'
_computing_publication_material 'SHELXL-97 (Sheldrick, 1997)'
_computing_structure_refinement 'SHELXL-97 (Sheldrick, 1997)'
_computing_structure_solution 'SHELXS-97 (Sheldrick, 1997)'
_diffrn_ambient_temperature 233(2)
_diffrn_measured_fraction_theta_full 0.995
_diffrn_measured_fraction_theta_max 0.995
_diffrn_measurement_device_type 'Bruker SMART 1000 CCD diffractometer'
_diffrn_measurement_method \w-scans
_diffrn_radiation_monochromator graphite
_diffrn_radiation_source 'fine-focus sealed tube'
_diffrn_radiation_type MoK\a
_diffrn_radiation_wavelength 0.71073
_diffrn_reflns_av_R_equivalents 0.1176
_diffrn_reflns_av_sigmaI/netI 0.1199
_diffrn_reflns_limit_h_max 9
_diffrn_reflns_limit_h_min -19
_diffrn_reflns_limit_k_max 25
_diffrn_reflns_limit_k_min -25
_diffrn_reflns_limit_l_max 17
_diffrn_reflns_limit_l_min -16
_diffrn_reflns_number 25547
_diffrn_reflns_theta_full 28.33
_diffrn_reflns_theta_max 28.33
_diffrn_reflns_theta_min 2.13
_exptl_absorpt_coefficient_mu 1.955
_exptl_absorpt_correction_T_max 0.7715
_exptl_absorpt_correction_T_min 0.4667
_exptl_absorpt_correction_type multi-scan
_exptl_absorpt_process_details 'SADABS (Sheldrick, 1996)'
_exptl_crystal_colour colorless
_exptl_crystal_density_diffrn 1.283
_exptl_crystal_density_method 'not measured'
_exptl_crystal_description rod
_exptl_crystal_F_000 1464
_exptl_crystal_size_max 0.46
_exptl_crystal_size_mid 0.17
_exptl_crystal_size_min 0.14
_refine_diff_density_max 1.387
_refine_diff_density_min -0.645
_refine_diff_density_rms 0.133
_refine_ls_extinction_coef 0.0037(8)
_refine_ls_extinction_expression Fc^*^=kFc[1+0.001xFc^2^\l^3^/sin(2\q)]^-1/4^
_refine_ls_extinction_method SHELXL
_refine_ls_goodness_of_fit_ref 1.018
_refine_ls_hydrogen_treatment fixed
_refine_ls_matrix_type full
_refine_ls_number_parameters 204
_refine_ls_number_reflns 4578
_refine_ls_number_restraints 0
_refine_ls_restrained_S_all 1.018
_refine_ls_R_factor_all 0.1591
_refine_ls_R_factor_gt 0.0663
_refine_ls_shift/su_max 0.000
_refine_ls_shift/su_mean 0.000
_refine_ls_structure_factor_coef Fsqd
_refine_ls_weighting_details 'calc w=1/[\s^2^(Fo^2^)+(0.1142P)^2^+5.6750P] where P=(Fo^2^+2Fc^2^)/3'
_refine_ls_weighting_scheme calc
_refine_ls_wR_factor_gt 0.1708
_refine_ls_wR_factor_ref 0.2504
_reflns_number_gt 2121
_reflns_number_total 4578
_reflns_threshold_expression >2sigma(I)
_cod_data_source_file C0CC03787G.TXT
_cod_data_source_block kor591a
_cod_depositor_comments
;
The following automatic conversions were performed:
'_symmetry_cell_setting' value 'Orthorhombic' changed to 'orthorhombic'
according to '/home/saulius/struct/CIF-dictionaries/cif_core.dic'
dictionary named 'cif_core.dic' version 2.4.1 from
2010-06-29.

'_exptl_absorpt_correction_type' value 'multi scan' changed
to 'multi-scan' according to
'/home/saulius/struct/CIF-dictionaries/cif_core.dic' dictionary named
'cif_core.dic' version 2.4.1 from 2010-06-29.

Automatic conversion script
Id: cif_fix_enum 1527 2010-12-29 10:47:43Z saulius 
;
_cod_original_sg_symbol_H-M Pbcn
_cod_database_code 7105853

loop_
_symmetry_equiv_pos_as_xyz
'x, y, z'
'-x+1/2, -y+1/2, z+1/2'
'-x, y, -z+1/2'
'x+1/2, -y+1/2, -z'
'-x, -y, -z'
'x-1/2, y-1/2, -z-1/2'
'x, -y, z-1/2'
'-x-1/2, y-1/2, z'

loop_
_atom_site_label
_atom_site_type_symbol
_atom_site_fract_x
_atom_site_fract_y
_atom_site_fract_z
_atom_site_U_iso_or_equiv
_atom_site_adp_type
_atom_site_occupancy
_atom_site_symmetry_multiplicity
_atom_site_calc_flag
_atom_site_refinement_flags
_atom_site_disorder_assembly
_atom_site_disorder_group
Zn1 Zn 0.5000 0.5000 0.5000 0.0374(3) Uani 1 2 d S . .
Zn2 Zn 0.76677(6) 0.38411(4) 0.54251(7) 0.0543(3) Uani 1 1 d . . .
N N 0.7074(4) 0.3472(3) 0.4097(4) 0.0425(13) Uani 1 1 d . . .
B1 B 0.7641(5) 0.5920(4) 0.4268(6) 0.0449(18) Uani 1 1 d . . .
H1 H 0.8286 0.6211 0.4187 0.054 Uiso 1 1 calc R . .
B2 B 0.7260(5) 0.5310(4) 0.3331(6) 0.0465(18) Uani 1 1 d . . .
H2 H 0.7649 0.5187 0.2626 0.056 Uiso 1 1 calc R . .
B3 B 0.7598(5) 0.5015(4) 0.4549(6) 0.0371(15) Uani 1 1 d . . .
H3 H 0.8223 0.4701 0.4644 0.045 Uiso 1 1 calc R . .
B4 B 0.7235(5) 0.5621(4) 0.5484(5) 0.0401(16) Uani 1 1 d . . .
H4 H 0.7629 0.5705 0.6198 0.048 Uiso 1 1 calc R . .
B5 B 0.6649(6) 0.6304(4) 0.4826(6) 0.0468(19) Uani 1 1 d . . .
H5 H 0.6648 0.6855 0.5100 0.056 Uiso 1 1 calc R . .
B6 B 0.6673(5) 0.6108(4) 0.3504(6) 0.0434(17) Uani 1 1 d . . .
H6 H 0.6683 0.6520 0.2902 0.052 Uiso 1 1 calc R . .
B9 B 0.6587(5) 0.4848(4) 0.5256(6) 0.0381(16) Uiso 1 1 d . . .
H9 H 0.661(3) 0.438(2) 0.576(4) 0.020(12) Uiso 1 1 d . . .
B10 B 0.6042(5) 0.5669(4) 0.5504(6) 0.0420(17) Uani 1 1 d . . .
H10 H 0.5723 0.5816 0.6245 0.050 Uiso 1 1 calc R . .
B11 B 0.5689(5) 0.5935(4) 0.4237(6) 0.0439(17) Uani 1 1 d . . .
H11 H 0.5079 0.6232 0.4002 0.053 Uiso 1 1 calc R . .
C7 C 0.6111(4) 0.5337(3) 0.3443(5) 0.0384(14) Uiso 1 1 d . . .
H7 H 0.5539 0.5115 0.2999 0.046 Uiso 1 1 calc R . .
C8 C 0.6591(4) 0.4733(3) 0.4025(4) 0.0327(13) Uani 1 1 d . . .
C12 C 0.6480(5) 0.4000(3) 0.3577(5) 0.0463(16) Uani 1 1 d . . .
H12A H 0.5848 0.3855 0.3646 0.056 Uiso 1 1 calc R . .
H12B H 0.6625 0.4012 0.2843 0.056 Uiso 1 1 calc R . .
C13 C 0.7814(5) 0.3254(5) 0.3404(6) 0.069(2) Uani 1 1 d . . .
H13A H 0.7560 0.3058 0.2780 0.103 Uiso 1 1 calc R . .
H13B H 0.8182 0.2904 0.3743 0.103 Uiso 1 1 calc R . .
H13C H 0.8183 0.3657 0.3235 0.103 Uiso 1 1 calc R . .
C14 C 0.6534(6) 0.2838(4) 0.4348(7) 0.071(2) Uani 1 1 d . . .
H14A H 0.6071 0.2959 0.4845 0.106 Uiso 1 1 calc R . .
H14B H 0.6926 0.2482 0.4635 0.106 Uiso 1 1 calc R . .
H14C H 0.6251 0.2661 0.3729 0.106 Uiso 1 1 calc R . .
C15 C 0.8473(6) 0.3404(5) 0.6415(6) 0.076(3) Uani 1 1 d . . .
H15A H 0.8519 0.3715 0.7011 0.092 Uiso 1 1 calc R . .
H15B H 0.8190 0.2969 0.6650 0.092 Uiso 1 1 calc R . .
C16 C 0.9408(7) 0.3235(7) 0.6064(8) 0.111(4) Uani 1 1 d . . .
H16A H 0.9380 0.2901 0.5504 0.167 Uiso 1 1 calc R . .
H16B H 0.9747 0.3034 0.6629 0.167 Uiso 1 1 calc R . .
H16C H 0.9703 0.3659 0.5831 0.167 Uiso 1 1 calc R . .
C18 C 0.0216(7) 0.4129(7) 0.3010(9) 0.112(4) Uani 1 1 d . . .
H18 H 0.0343 0.4550 0.3355 0.134 Uiso 1 1 calc R . .
C19 C 0.0421(7) 0.3505(8) 0.3429(9) 0.100(3) Uani 1 1 d . . .
H19 H 0.0725 0.3490 0.4062 0.120 Uiso 1 1 calc R . .
C20 C 0.0201(6) 0.2906(6) 0.2963(8) 0.097(3) Uani 1 1 d . . .
H20 H 0.0331 0.2477 0.3286 0.117 Uiso 1 1 calc R . .

loop_
_atom_site_aniso_label
_atom_site_aniso_U_11
_atom_site_aniso_U_22
_atom_site_aniso_U_33
_atom_site_aniso_U_23
_atom_site_aniso_U_13
_atom_site_aniso_U_12
Zn1 0.0355(5) 0.0358(5) 0.0410(6) -0.0013(4) 0.0024(5) -0.0027(4)
Zn2 0.0527(6) 0.0578(6) 0.0523(6) 0.0085(4) -0.0060(4) 0.0137(4)
N 0.044(3) 0.035(3) 0.048(3) 0.004(2) 0.006(3) 0.008(2)
B1 0.038(4) 0.048(4) 0.048(4) 0.010(3) 0.005(3) -0.012(3)
B2 0.051(5) 0.047(4) 0.041(4) 0.006(3) 0.007(4) -0.005(4)
B3 0.033(3) 0.040(4) 0.038(4) 0.001(3) -0.001(3) -0.002(3)
B4 0.042(4) 0.040(4) 0.038(4) -0.005(3) -0.002(3) -0.010(3)
B5 0.057(5) 0.028(4) 0.055(5) -0.002(3) 0.012(4) -0.002(3)
B6 0.050(4) 0.034(4) 0.046(4) 0.007(3) 0.001(3) -0.002(3)
B10 0.036(4) 0.040(4) 0.050(4) -0.005(3) 0.005(3) -0.005(3)
B11 0.043(4) 0.032(4) 0.056(4) 0.006(3) 0.000(4) -0.002(3)
C8 0.038(3) 0.028(3) 0.033(3) 0.003(2) -0.001(3) 0.000(2)
C12 0.053(4) 0.041(4) 0.045(4) -0.001(3) -0.008(3) 0.005(3)
C13 0.053(5) 0.084(6) 0.068(5) -0.023(4) 0.007(4) 0.020(4)
C14 0.066(5) 0.045(4) 0.101(7) 0.018(4) -0.009(5) -0.010(4)
C15 0.067(5) 0.106(7) 0.056(5) 0.005(5) 0.004(4) 0.030(5)
C16 0.081(7) 0.165(11) 0.087(7) -0.030(7) -0.012(6) 0.050(7)
C18 0.083(9) 0.107(8) 0.145(12) -0.032(8) 0.054(8) -0.027(7)
C19 0.069(7) 0.152(11) 0.078(7) -0.005(8) 0.006(6) -0.024(8)
C20 0.068(7) 0.111(8) 0.113(10) 0.034(7) 0.015(6) 0.003(6)

loop_
_atom_type_symbol
_atom_type_description
_atom_type_scat_dispersion_real
_atom_type_scat_dispersion_imag
_atom_type_scat_source
C C 0.0033 0.0016 'International Tables Vol C Tables 4.2.6.8 and 6.1.1.4'
H H 0.0000 0.0000 'International Tables Vol C Tables 4.2.6.8 and 6.1.1.4'
B B 0.0013 0.0007 'International Tables Vol C Tables 4.2.6.8 and 6.1.1.4'
N N 0.0061 0.0033 'International Tables Vol C Tables 4.2.6.8 and 6.1.1.4'
Zn Zn 0.2839 1.4301 'International Tables Vol C Tables 4.2.6.8 and 6.1.1.4'

loop_
_geom_angle_atom_site_label_1
_geom_angle_atom_site_label_2
_geom_angle_atom_site_label_3
_geom_angle
_geom_angle_site_symmetry_1
_geom_angle_site_symmetry_3
_geom_angle_publ_flag
B10 Zn1 B10 180.000(1) . 5_666 ?
B10 Zn1 B11 48.3(3) . . ?
B10 Zn1 B11 131.7(3) 5_666 . ?
B10 Zn1 B11 131.7(3) . 5_666 ?
B10 Zn1 B11 48.3(3) 5_666 5_666 ?
B11 Zn1 B11 180.000(1) . 5_666 ?
B10 Zn1 B9 133.6(3) . 5_666 ?
B10 Zn1 B9 46.4(3) 5_666 5_666 ?
B11 Zn1 B9 106.5(3) . 5_666 ?
B11 Zn1 B9 73.5(3) 5_666 5_666 ?
B10 Zn1 B9 46.4(3) . . ?
B10 Zn1 B9 133.6(3) 5_666 . ?
B11 Zn1 B9 73.5(3) . . ?
B11 Zn1 B9 106.5(3) 5_666 . ?
B9 Zn1 B9 180.0(3) 5_666 . ?
C15 Zn2 N 132.1(3) . . ?
C15 Zn2 B9 141.0(3) . . ?
N Zn2 B9 85.2(2) . . ?
C15 Zn2 B3 135.1(3) . . ?
N Zn2 B3 84.6(2) . . ?
B9 Zn2 B3 41.6(2) . . ?
C15 Zn2 H9 125.3(14) . . ?
N Zn2 H9 91.6(14) . . ?
B9 Zn2 H9 24.6(14) . . ?
B3 Zn2 H9 65.9(14) . . ?
C13 N C14 107.7(6) . . ?
C13 N C12 110.4(5) . . ?
C14 N C12 109.3(5) . . ?
C13 N Zn2 106.9(4) . . ?
C14 N Zn2 108.8(5) . . ?
C12 N Zn2 113.6(4) . . ?
B3 B1 B2 59.4(4) . . ?
B3 B1 B6 106.5(5) . . ?
B2 B1 B6 59.6(4) . . ?
B3 B1 B4 59.4(4) . . ?
B2 B1 B4 106.9(5) . . ?
B6 B1 B4 106.8(5) . . ?
B3 B1 B5 106.6(5) . . ?
B2 B1 B5 106.6(6) . . ?
B6 B1 B5 59.0(4) . . ?
B4 B1 B5 59.8(4) . . ?
B3 B1 H1 122.6 . . ?
B2 B1 H1 122.4 . . ?
B6 B1 H1 122.6 . . ?
B4 B1 H1 122.2 . . ?
B5 B1 H1 122.6 . . ?
C7 B2 C8 53.6(4) . . ?
C7 B2 B3 102.5(5) . . ?
C8 B2 B3 59.3(4) . . ?
C7 B2 B6 58.2(4) . . ?
C8 B2 B6 101.5(5) . . ?
B3 B2 B6 107.5(5) . . ?
C7 B2 B1 103.7(5) . . ?
C8 B2 B1 103.9(5) . . ?
B3 B2 B1 60.0(4) . . ?
B6 B2 B1 60.3(4) . . ?
C7 B2 H2 126.5 . . ?
C8 B2 H2 126.4 . . ?
B3 B2 H2 122.2 . . ?
B6 B2 H2 122.8 . . ?
B1 B2 H2 122.8 . . ?
C8 B3 B2 59.7(4) . . ?
C8 B3 B4 102.4(5) . . ?
B2 B3 B4 109.1(5) . . ?
C8 B3 B1 104.7(5) . . ?
B2 B3 B1 60.6(4) . . ?
B4 B3 B1 60.8(4) . . ?
C8 B3 B9 54.9(4) . . ?
B2 B3 B9 106.5(5) . . ?
B4 B3 B9 60.4(4) . . ?
B1 B3 B9 108.2(5) . . ?
C8 B3 Zn2 86.4(3) . . ?
B2 B3 Zn2 134.9(4) . . ?
B4 B3 Zn2 106.5(4) . . ?
B1 B3 Zn2 164.4(5) . . ?
B9 B3 Zn2 69.0(3) . . ?
C8 B3 H3 126.5 . . ?
B2 B3 H3 120.8 . . ?
B4 B3 H3 122.2 . . ?
B1 B3 H3 121.5 . . ?
B9 B3 H3 123.0 . . ?
Zn2 B3 H3 55.5 . . ?
B3 B4 B10 110.4(5) . . ?
B3 B4 B9 60.4(4) . . ?
B10 B4 B9 60.6(4) . . ?
B3 B4 B5 107.2(5) . . ?
B10 B4 B5 58.9(4) . . ?
B9 B4 B5 105.2(5) . . ?
B3 B4 B1 59.7(4) . . ?
B10 B4 B1 109.4(5) . . ?
B9 B4 B1 107.3(5) . . ?
B5 B4 B1 60.3(4) . . ?
B3 B4 H4 120.9 . . ?
B10 B4 H4 120.3 . . ?
B9 B4 H4 122.8 . . ?
B5 B4 H4 123.5 . . ?
B1 B4 H4 121.4 . . ?
B10 B5 B11 61.8(4) . . ?
B10 B5 B6 110.9(5) . . ?
B11 B5 B6 60.4(4) . . ?
B10 B5 B4 60.1(4) . . ?
B11 B5 B4 108.0(5) . . ?
B6 B5 B4 107.7(5) . . ?
B10 B5 B1 110.0(5) . . ?
B11 B5 B1 108.7(5) . . ?
B6 B5 B1 60.1(4) . . ?
B4 B5 B1 59.9(4) . . ?
B10 B5 H5 119.5 . . ?
B11 B5 H5 121.2 . . ?
B6 B5 H5 121.1 . . ?
B4 B5 H5 122.5 . . ?
B1 B5 H5 121.2 . . ?
C7 B6 B5 102.7(5) . . ?
C7 B6 B2 59.1(4) . . ?
B5 B6 B2 108.5(5) . . ?
C7 B6 B11 57.2(4) . . ?
B5 B6 B11 59.8(5) . . ?
B2 B6 B11 108.2(5) . . ?
C7 B6 B1 104.3(5) . . ?
B5 B6 B1 60.9(5) . . ?
B2 B6 B1 60.1(4) . . ?
B11 B6 B1 108.9(5) . . ?
C7 B6 H6 126.1 . . ?
B5 B6 H6 122.6 . . ?
B2 B6 H6 120.9 . . ?
B11 B6 H6 121.6 . . ?
B1 B6 H6 121.7 . . ?
C8 B9 B4 105.9(5) . . ?
C8 B9 B3 60.7(4) . . ?
B4 B9 B3 59.2(4) . . ?
C8 B9 B10 107.4(5) . . ?
B4 B9 B10 59.3(4) . . ?
B3 B9 B10 108.3(5) . . ?
C8 B9 Zn1 83.2(4) . . ?
B4 B9 Zn1 116.8(4) . . ?
B3 B9 Zn1 136.9(4) . . ?
B10 B9 Zn1 58.4(3) . . ?
C8 B9 Zn2 88.9(4) . . ?
B4 B9 Zn2 106.0(4) . . ?
B3 B9 Zn2 69.4(3) . . ?
B10 B9 Zn2 160.2(5) . . ?
Zn1 B9 Zn2 137.0(3) . . ?
C8 B9 H9 119(2) . . ?
B4 B9 H9 123(3) . . ?
B3 B9 H9 115(3) . . ?
B10 B9 H9 128(3) . . ?
Zn1 B9 H9 102(3) . . ?
Zn2 B9 H9 46(3) . . ?
B5 B10 B4 61.0(4) . . ?
B5 B10 B9 106.4(5) . . ?
B4 B10 B9 60.1(4) . . ?
B5 B10 B11 59.5(4) . . ?
B4 B10 B11 106.9(5) . . ?
B9 B10 B11 102.2(5) . . ?
B5 B10 Zn1 129.7(5) . . ?
B4 B10 Zn1 134.0(5) . . ?
B9 B10 Zn1 75.2(3) . . ?
B11 B10 Zn1 70.9(3) . . ?
B5 B10 H10 118.9 . . ?
B4 B10 H10 116.8 . . ?
B9 B10 H10 124.6 . . ?
B11 B10 H10 127.0 . . ?
Zn1 B10 H10 96.5 . . ?
C7 B11 B5 104.0(5) . . ?
C7 B11 B6 58.9(4) . . ?
B5 B11 B6 59.8(4) . . ?
C7 B11 B10 105.5(5) . . ?
B5 B11 B10 58.7(4) . . ?
B6 B11 B10 107.9(5) . . ?
C7 B11 Zn1 84.4(4) . . ?
B5 B11 Zn1 118.9(5) . . ?
B6 B11 Zn1 138.4(5) . . ?
B10 B11 Zn1 60.8(3) . . ?
C7 B11 H11 119.1 . . ?
B5 B11 H11 124.8 . . ?
B6 B11 H11 115.1 . . ?
B10 B11 H11 129.1 . . ?
Zn1 B11 H11 99.0 . . ?
C8 C7 B11 112.3(5) . . ?
C8 C7 B6 113.5(5) . . ?
B11 C7 B6 63.8(4) . . ?
C8 C7 B2 64.1(4) . . ?
B11 C7 B2 116.7(5) . . ?
B6 C7 B2 62.7(4) . . ?
C8 C7 H7 108.7 . . ?
B11 C7 H7 107.4 . . ?
B6 C7 H7 137.0 . . ?
B2 C7 H7 134.8 . . ?
C12 C8 C7 116.4(5) . . ?
C12 C8 B9 120.2(5) . . ?
C7 C8 B9 112.4(5) . . ?
C12 C8 B3 122.1(5) . . ?
C7 C8 B3 110.9(5) . . ?
B9 C8 B3 64.4(4) . . ?
C12 C8 B2 116.4(5) . . ?
C7 C8 B2 62.3(4) . . ?
B9 C8 B2 115.6(5) . . ?
B3 C8 B2 61.0(4) . . ?
N C12 C8 112.3(5) . . ?
N C12 H12A 109.1 . . ?
C8 C12 H12A 109.1 . . ?
N C12 H12B 109.1 . . ?
C8 C12 H12B 109.1 . . ?
H12A C12 H12B 107.9 . . ?
N C13 H13A 109.5 . . ?
N C13 H13B 109.5 . . ?
H13A C13 H13B 109.5 . . ?
N C13 H13C 109.5 . . ?
H13A C13 H13C 109.5 . . ?
H13B C13 H13C 109.5 . . ?
N C14 H14A 109.5 . . ?
N C14 H14B 109.5 . . ?
H14A C14 H14B 109.5 . . ?
N C14 H14C 109.5 . . ?
H14A C14 H14C 109.5 . . ?
H14B C14 H14C 109.5 . . ?
C16 C15 Zn2 117.3(6) . . ?
C16 C15 H15A 108.0 . . ?
Zn2 C15 H15A 108.0 . . ?
C16 C15 H15B 108.0 . . ?
Zn2 C15 H15B 108.0 . . ?
H15A C15 H15B 107.2 . . ?
C15 C16 H16A 109.5 . . ?
C15 C16 H16B 109.5 . . ?
H16A C16 H16B 109.5 . . ?
C15 C16 H16C 109.5 . . ?
H16A C16 H16C 109.5 . . ?
H16B C16 H16C 109.5 . . ?
C19 C18 C18 117.6(7) . 3 ?
C19 C18 H18 121.2 . . ?
C18 C18 H18 121.2 3 . ?
C20 C19 C18 121.2(12) . . ?
C20 C19 H19 119.4 . . ?
C18 C19 H19 119.4 . . ?
C19 C20 C20 121.1(7) . 3 ?
C19 C20 H20 119.5 . . ?
C20 C20 H20 119.5 3 . ?

loop_
_geom_bond_atom_site_label_1
_geom_bond_atom_site_label_2
_geom_bond_distance
_geom_bond_site_symmetry_2
_geom_bond_publ_flag
Zn1 B10 2.108(7) . ?
Zn1 B10 2.108(7) 5_666 ?
Zn1 B11 2.283(7) . ?
Zn1 B11 2.283(7) 5_666 ?
Zn1 B9 2.392(8) 5_666 ?
Zn1 B9 2.392(8) . ?
Zn2 C15 1.944(8) . ?
Zn2 N 2.065(6) . ?
Zn2 B9 2.511(7) . ?
Zn2 B3 2.517(7) . ?
Zn2 H9 1.92(5) . ?
N C13 1.479(8) . ?
N C14 1.487(8) . ?
N C12 1.500(8) . ?
B1 B3 1.768(10) . ?
B1 B2 1.779(11) . ?
B1 B6 1.782(11) . ?
B1 B4 1.788(10) . ?
B1 B5 1.796(11) . ?
B1 H1 1.1100 . ?
B2 C7 1.708(10) . ?
B2 C8 1.734(9) . ?
B2 B3 1.756(10) . ?
B2 B6 1.769(11) . ?
B2 H2 1.1100 . ?
B3 C8 1.726(9) . ?
B3 B4 1.763(10) . ?
B3 B9 1.786(10) . ?
B3 H3 1.1100 . ?
B4 B10 1.770(10) . ?
B4 B9 1.785(10) . ?
B4 B5 1.786(11) . ?
B4 H4 1.1100 . ?
B5 B10 1.749(10) . ?
B5 B11 1.763(12) . ?
B5 B6 1.762(11) . ?
B5 H5 1.1100 . ?
B6 C7 1.692(9) . ?
B6 B11 1.773(11) . ?
B6 H6 1.1100 . ?
B9 C8 1.620(9) . ?
B9 B10 1.793(10) . ?
B9 H9 1.11(5) . ?
B10 B11 1.804(11) . ?
B10 H10 1.1100 . ?
B11 C7 1.662(10) . ?
B11 H11 1.1100 . ?
C7 C8 1.552(8) . ?
C7 H7 1.1100 . ?
C8 C12 1.525(8) . ?
C12 H12A 0.9800 . ?
C12 H12B 0.9800 . ?
C13 H13A 0.9700 . ?
C13 H13B 0.9700 . ?
C13 H13C 0.9700 . ?
C14 H14A 0.9700 . ?
C14 H14B 0.9700 . ?
C14 H14C 0.9700 . ?
C15 C16 1.494(12) . ?
C15 H15A 0.9800 . ?
C15 H15B 0.9800 . ?
C16 H16A 0.9700 . ?
C16 H16B 0.9700 . ?
C16 H16C 0.9700 . ?
C18 C19 1.345(16) . ?
C18 C18 1.47(2) 3 ?
C18 H18 0.9400 . ?
C19 C20 1.335(15) . ?
C19 H19 0.9400 . ?
C20 C20 1.34(2) 3 ?
C20 H20 0.9400 . ?

loop_
_geom_torsion_atom_site_label_1
_geom_torsion_atom_site_label_2
_geom_torsion_atom_site_label_3
_geom_torsion_atom_site_label_4
_geom_torsion
_geom_torsion_site_symmetry_1
_geom_torsion_site_symmetry_2
_geom_torsion_site_symmetry_3
_geom_torsion_site_symmetry_4
_geom_torsion_publ_flag
C15 Zn2 N C13 -59.0(6) . . . . ?
B9 Zn2 N C13 133.7(5) . . . . ?
B3 Zn2 N C13 91.9(5) . . . . ?
C15 Zn2 N C14 57.1(6) . . . . ?
B9 Zn2 N C14 -110.3(5) . . . . ?
B3 Zn2 N C14 -152.0(5) . . . . ?
C15 Zn2 N C12 179.1(5) . . . . ?
B9 Zn2 N C12 11.7(4) . . . . ?
B3 Zn2 N C12 -30.1(4) . . . . ?
B3 B1 B2 C7 96.7(5) . . . . ?
B6 B1 B2 C7 -40.2(5) . . . . ?
B4 B1 B2 C7 59.6(6) . . . . ?
B5 B1 B2 C7 -3.1(6) . . . . ?
B3 B1 B2 C8 41.4(4) . . . . ?
B6 B1 B2 C8 -95.5(5) . . . . ?
B4 B1 B2 C8 4.3(7) . . . . ?
B5 B1 B2 C8 -58.4(6) . . . . ?
B6 B1 B2 B3 -136.9(5) . . . . ?
B4 B1 B2 B3 -37.0(5) . . . . ?
B5 B1 B2 B3 -99.8(5) . . . . ?
B3 B1 B2 B6 136.9(5) . . . . ?
B4 B1 B2 B6 99.8(6) . . . . ?
B5 B1 B2 B6 37.1(5) . . . . ?
C7 B2 B3 C8 32.9(4) . . . . ?
B6 B2 B3 C8 93.2(5) . . . . ?
B1 B2 B3 C8 131.7(5) . . . . ?
C7 B2 B3 B4 -60.6(6) . . . . ?
C8 B2 B3 B4 -93.5(5) . . . . ?
B6 B2 B3 B4 -0.3(7) . . . . ?
B1 B2 B3 B4 38.2(5) . . . . ?
C7 B2 B3 B1 -98.8(5) . . . . ?
C8 B2 B3 B1 -131.7(5) . . . . ?
B6 B2 B3 B1 -38.5(5) . . . . ?
C7 B2 B3 B9 3.1(6) . . . . ?
C8 B2 B3 B9 -29.8(4) . . . . ?
B6 B2 B3 B9 63.4(6) . . . . ?
B1 B2 B3 B9 101.9(5) . . . . ?
C7 B2 B3 Zn2 79.7(7) . . . . ?
C8 B2 B3 Zn2 46.7(6) . . . . ?
B6 B2 B3 Zn2 140.0(5) . . . . ?
B1 B2 B3 Zn2 178.5(7) . . . . ?
B2 B1 B3 C8 -41.8(5) . . . . ?
B6 B1 B3 C8 -3.9(7) . . . . ?
B4 B1 B3 C8 96.2(5) . . . . ?
B5 B1 B3 C8 58.0(7) . . . . ?
B6 B1 B3 B2 37.9(5) . . . . ?
B4 B1 B3 B2 138.0(6) . . . . ?
B5 B1 B3 B2 99.8(6) . . . . ?
B2 B1 B3 B4 -138.0(6) . . . . ?
B6 B1 B3 B4 -100.1(6) . . . . ?
B5 B1 B3 B4 -38.2(5) . . . . ?
B2 B1 B3 B9 -99.1(5) . . . . ?
B6 B1 B3 B9 -61.2(7) . . . . ?
B4 B1 B3 B9 38.9(5) . . . . ?
B5 B1 B3 B9 0.6(7) . . . . ?
B2 B1 B3 Zn2 -176.0(18) . . . . ?
B6 B1 B3 Zn2 -138.1(15) . . . . ?
B4 B1 B3 Zn2 -38.0(17) . . . . ?
B5 B1 B3 Zn2 -76.2(18) . . . . ?
C15 Zn2 B3 C8 -175.6(4) . . . . ?
N Zn2 B3 C8 35.2(3) . . . . ?
B9 Zn2 B3 C8 -53.6(4) . . . . ?
C15 Zn2 B3 B2 145.4(6) . . . . ?
N Zn2 B3 B2 -3.9(6) . . . . ?
B9 Zn2 B3 B2 -92.7(7) . . . . ?
C15 Zn2 B3 B4 -73.7(6) . . . . ?
N Zn2 B3 B4 137.1(4) . . . . ?
B9 Zn2 B3 B4 48.3(4) . . . . ?
C15 Zn2 B3 B1 -39.6(18) . . . . ?
N Zn2 B3 B1 171.2(17) . . . . ?
B9 Zn2 B3 B1 82.4(17) . . . . ?
C15 Zn2 B3 B9 -121.9(4) . . . . ?
N Zn2 B3 B9 88.8(3) . . . . ?
C8 B3 B4 B10 1.1(6) . . . . ?
B2 B3 B4 B10 63.0(6) . . . . ?
B1 B3 B4 B10 101.1(6) . . . . ?
B9 B3 B4 B10 -35.6(5) . . . . ?
Zn2 B3 B4 B10 -88.8(5) . . . . ?
C8 B3 B4 B9 36.6(4) . . . . ?
B2 B3 B4 B9 98.6(5) . . . . ?
B1 B3 B4 B9 136.7(5) . . . . ?
Zn2 B3 B4 B9 -53.3(4) . . . . ?
C8 B3 B4 B5 -61.4(6) . . . . ?
B2 B3 B4 B5 0.5(7) . . . . ?
B1 B3 B4 B5 38.6(5) . . . . ?
B9 B3 B4 B5 -98.1(6) . . . . ?
Zn2 B3 B4 B5 -151.3(4) . . . . ?
C8 B3 B4 B1 -100.1(5) . . . . ?
B2 B3 B4 B1 -38.1(5) . . . . ?
B9 B3 B4 B1 -136.7(5) . . . . ?
Zn2 B3 B4 B1 170.1(5) . . . . ?
B2 B1 B4 B3 37.0(5) . . . . ?
B6 B1 B4 B3 99.5(6) . . . . ?
B5 B1 B4 B3 136.7(6) . . . . ?
B3 B1 B4 B10 -102.9(5) . . . . ?
B2 B1 B4 B10 -65.8(7) . . . . ?
B6 B1 B4 B10 -3.3(7) . . . . ?
B5 B1 B4 B10 33.8(5) . . . . ?
B3 B1 B4 B9 -38.7(5) . . . . ?
B2 B1 B4 B9 -1.7(7) . . . . ?
B6 B1 B4 B9 60.8(7) . . . . ?
B5 B1 B4 B9 98.0(6) . . . . ?
B3 B1 B4 B5 -136.7(6) . . . . ?
B2 B1 B4 B5 -99.6(6) . . . . ?
B6 B1 B4 B5 -37.1(5) . . . . ?
B3 B4 B5 B10 103.9(5) . . . . ?
B9 B4 B5 B10 40.7(5) . . . . ?
B1 B4 B5 B10 142.2(6) . . . . ?
B3 B4 B5 B11 63.3(6) . . . . ?
B10 B4 B5 B11 -40.6(5) . . . . ?
B9 B4 B5 B11 0.1(7) . . . . ?
B1 B4 B5 B11 101.6(6) . . . . ?
B3 B4 B5 B6 -0.5(7) . . . . ?
B10 B4 B5 B6 -104.4(6) . . . . ?
B9 B4 B5 B6 -63.7(6) . . . . ?
B1 B4 B5 B6 37.8(5) . . . . ?
B3 B4 B5 B1 -38.3(5) . . . . ?
B10 B4 B5 B1 -142.2(6) . . . . ?
B9 B4 B5 B1 -101.5(5) . . . . ?
B3 B1 B5 B10 3.6(8) . . . . ?
B2 B1 B5 B10 65.8(7) . . . . ?
B6 B1 B5 B10 103.2(6) . . . . ?
B4 B1 B5 B10 -34.4(5) . . . . ?
B3 B1 B5 B11 -62.4(7) . . . . ?
B2 B1 B5 B11 -0.1(7) . . . . ?
B6 B1 B5 B11 37.2(5) . . . . ?
B4 B1 B5 B11 -100.4(5) . . . . ?
B3 B1 B5 B6 -99.6(6) . . . . ?
B2 B1 B5 B6 -37.4(5) . . . . ?
B4 B1 B5 B6 -137.6(5) . . . . ?
B3 B1 B5 B4 38.1(5) . . . . ?
B2 B1 B5 B4 100.3(5) . . . . ?
B6 B1 B5 B4 137.6(5) . . . . ?
B10 B5 B6 C7 -2.3(7) . . . . ?
B11 B5 B6 C7 -39.4(5) . . . . ?
B4 B5 B6 C7 61.7(6) . . . . ?
B1 B5 B6 C7 99.4(5) . . . . ?
B10 B5 B6 B2 -63.7(7) . . . . ?
B11 B5 B6 B2 -100.7(6) . . . . ?
B4 B5 B6 B2 0.4(7) . . . . ?
B1 B5 B6 B2 38.1(5) . . . . ?
B10 B5 B6 B11 37.0(5) . . . . ?
B4 B5 B6 B11 101.1(6) . . . . ?
B1 B5 B6 B11 138.8(5) . . . . ?
B10 B5 B6 B1 -101.7(6) . . . . ?
B11 B5 B6 B1 -138.8(5) . . . . ?
B4 B5 B6 B1 -37.7(5) . . . . ?
C8 B2 B6 C7 -32.9(4) . . . . ?
B3 B2 B6 C7 -94.1(5) . . . . ?
B1 B2 B6 C7 -132.5(5) . . . . ?
C7 B2 B6 B5 94.1(6) . . . . ?
C8 B2 B6 B5 61.1(6) . . . . ?
B3 B2 B6 B5 0.0(7) . . . . ?
B1 B2 B6 B5 -38.4(5) . . . . ?
C7 B2 B6 B11 30.7(5) . . . . ?
C8 B2 B6 B11 -2.2(7) . . . . ?
B3 B2 B6 B11 -63.4(7) . . . . ?
B1 B2 B6 B11 -101.8(6) . . . . ?
C7 B2 B6 B1 132.5(5) . . . . ?
C8 B2 B6 B1 99.5(5) . . . . ?
B3 B2 B6 B1 38.4(5) . . . . ?
B3 B1 B6 C7 3.0(7) . . . . ?
B2 B1 B6 C7 40.8(5) . . . . ?
B4 B1 B6 C7 -59.4(6) . . . . ?
B5 B1 B6 C7 -96.8(5) . . . . ?
B3 B1 B6 B5 99.8(6) . . . . ?
B2 B1 B6 B5 137.6(5) . . . . ?
B4 B1 B6 B5 37.5(5) . . . . ?
B3 B1 B6 B2 -37.8(5) . . . . ?
B4 B1 B6 B2 -100.1(6) . . . . ?
B5 B1 B6 B2 -137.6(5) . . . . ?
B3 B1 B6 B11 62.8(6) . . . . ?
B2 B1 B6 B11 100.6(5) . . . . ?
B4 B1 B6 B11 0.4(7) . . . . ?
B5 B1 B6 B11 -37.0(5) . . . . ?
B3 B4 B9 C8 -40.2(5) . . . . ?
B10 B4 B9 C8 101.0(5) . . . . ?
B5 B4 B9 C8 61.2(6) . . . . ?
B1 B4 B9 C8 -1.9(7) . . . . ?
B10 B4 B9 B3 141.3(5) . . . . ?
B5 B4 B9 B3 101.4(5) . . . . ?
B1 B4 B9 B3 38.4(5) . . . . ?
B3 B4 B9 B10 -141.3(5) . . . . ?
B5 B4 B9 B10 -39.8(5) . . . . ?
B1 B4 B9 B10 -102.9(6) . . . . ?
B3 B4 B9 Zn1 -130.6(5) . . . . ?
B10 B4 B9 Zn1 10.7(4) . . . . ?
B5 B4 B9 Zn1 -29.2(6) . . . . ?
B1 B4 B9 Zn1 -92.2(5) . . . . ?
B3 B4 B9 Zn2 53.3(4) . . . . ?
B10 B4 B9 Zn2 -165.5(5) . . . . ?
B5 B4 B9 Zn2 154.7(4) . . . . ?
B1 B4 B9 Zn2 91.6(5) . . . . ?
B2 B3 B9 C8 31.7(5) . . . . ?
B4 B3 B9 C8 134.6(5) . . . . ?
B1 B3 B9 C8 95.5(5) . . . . ?
Zn2 B3 B9 C8 -100.8(3) . . . . ?
C8 B3 B9 B4 -134.6(5) . . . . ?
B2 B3 B9 B4 -102.9(5) . . . . ?
B1 B3 B9 B4 -39.1(5) . . . . ?
Zn2 B3 B9 B4 124.6(4) . . . . ?
C8 B3 B9 B10 -100.1(5) . . . . ?
B2 B3 B9 B10 -68.4(6) . . . . ?
B4 B3 B9 B10 34.5(5) . . . . ?
B1 B3 B9 B10 -4.6(7) . . . . ?
Zn2 B3 B9 B10 159.1(5) . . . . ?
C8 B3 B9 Zn1 -37.0(6) . . . . ?
B2 B3 B9 Zn1 -5.3(8) . . . . ?
B4 B3 B9 Zn1 97.6(6) . . . . ?
B1 B3 B9 Zn1 58.5(8) . . . . ?
Zn2 B3 B9 Zn1 -137.8(6) . . . . ?
C8 B3 B9 Zn2 100.8(3) . . . . ?
B2 B3 B9 Zn2 132.5(5) . . . . ?
B4 B3 B9 Zn2 -124.6(4) . . . . ?
B1 B3 B9 Zn2 -163.7(5) . . . . ?
B10 Zn1 B9 C8 -115.2(5) . . . . ?
B10 Zn1 B9 C8 64.8(5) 5_666 . . . ?
B11 Zn1 B9 C8 -67.7(4) . . . . ?
B11 Zn1 B9 C8 112.3(4) 5_666 . . . ?
B9 Zn1 B9 C8 145(100) 5_666 . . . ?
B10 Zn1 B9 B4 -10.8(4) . . . . ?
B10 Zn1 B9 B4 169.2(4) 5_666 . . . ?
B11 Zn1 B9 B4 36.7(5) . . . . ?
B11 Zn1 B9 B4 -143.3(5) 5_666 . . . ?
B9 Zn1 B9 B4 -111(100) 5_666 . . . ?
B10 Zn1 B9 B3 -83.3(7) . . . . ?
B10 Zn1 B9 B3 96.7(7) 5_666 . . . ?
B11 Zn1 B9 B3 -35.8(6) . . . . ?
B11 Zn1 B9 B3 144.2(6) 5_666 . . . ?
B9 Zn1 B9 B3 177(100) 5_666 . . . ?
B10 Zn1 B9 B10 180.0 5_666 . . . ?
B11 Zn1 B9 B10 47.5(4) . . . . ?
B11 Zn1 B9 B10 -132.5(4) 5_666 . . . ?
B9 Zn1 B9 B10 -100(100) 5_666 . . . ?
B10 Zn1 B9 Zn2 163.8(7) . . . . ?
B10 Zn1 B9 Zn2 -16.2(7) 5_666 . . . ?
B11 Zn1 B9 Zn2 -148.7(5) . . . . ?
B11 Zn1 B9 Zn2 31.3(5) 5_666 . . . ?
B9 Zn1 B9 Zn2 64(100) 5_666 . . . ?
C15 Zn2 B9 C8 166.6(5) . . . . ?
N Zn2 B9 C8 -28.4(3) . . . . ?
B3 Zn2 B9 C8 58.9(4) . . . . ?
C15 Zn2 B9 B4 60.3(7) . . . . ?
N Zn2 B9 B4 -134.6(4) . . . . ?
B3 Zn2 B9 B4 -47.3(4) . . . . ?
C15 Zn2 B9 B3 107.6(6) . . . . ?
N Zn2 B9 B3 -87.3(3) . . . . ?
C15 Zn2 B9 B10 20.7(16) . . . . ?
N Zn2 B9 B10 -174.3(14) . . . . ?
B3 Zn2 B9 B10 -86.9(14) . . . . ?
C15 Zn2 B9 Zn1 -114.6(6) . . . . ?
N Zn2 B9 Zn1 50.4(4) . . . . ?
B3 Zn2 B9 Zn1 137.7(6) . . . . ?
B11 B5 B10 B4 135.4(5) . . . . ?
B6 B5 B10 B4 99.0(6) . . . . ?
B1 B5 B10 B4 34.4(5) . . . . ?
B11 B5 B10 B9 94.7(5) . . . . ?
B6 B5 B10 B9 58.2(7) . . . . ?
B4 B5 B10 B9 -40.7(5) . . . . ?
B1 B5 B10 B9 -6.4(7) . . . . ?
B6 B5 B10 B11 -36.4(5) . . . . ?
B4 B5 B10 B11 -135.4(5) . . . . ?
B1 B5 B10 B11 -101.0(6) . . . . ?
B11 B5 B10 Zn1 10.5(6) . . . . ?
B6 B5 B10 Zn1 -25.9(9) . . . . ?
B4 B5 B10 Zn1 -124.9(6) . . . . ?
B1 B5 B10 Zn1 -90.5(7) . . . . ?
B3 B4 B10 B5 -98.3(6) . . . . ?
B9 B4 B10 B5 -133.8(5) . . . . ?
B1 B4 B10 B5 -34.4(5) . . . . ?
B3 B4 B10 B9 35.5(5) . . . . ?
B5 B4 B10 B9 133.8(5) . . . . ?
B1 B4 B10 B9 99.4(5) . . . . ?
B3 B4 B10 B11 -59.1(6) . . . . ?
B9 B4 B10 B11 -94.6(5) . . . . ?
B5 B4 B10 B11 39.2(5) . . . . ?
B1 B4 B10 B11 4.8(7) . . . . ?
B3 B4 B10 Zn1 20.4(9) . . . . ?
B9 B4 B10 Zn1 -15.1(6) . . . . ?
B5 B4 B10 Zn1 118.7(7) . . . . ?
B1 B4 B10 Zn1 84.3(7) . . . . ?
C8 B9 B10 B5 -57.4(6) . . . . ?
B4 B9 B10 B5 41.2(5) . . . . ?
B3 B9 B10 B5 6.7(7) . . . . ?
Zn1 B9 B10 B5 -127.7(5) . . . . ?
Zn2 B9 B10 B5 86.6(14) . . . . ?
C8 B9 B10 B4 -98.6(5) . . . . ?
B3 B9 B10 B4 -34.5(5) . . . . ?
Zn1 B9 B10 B4 -168.8(5) . . . . ?
Zn2 B9 B10 B4 45.4(13) . . . . ?
C8 B9 B10 B11 4.0(6) . . . . ?
B4 B9 B10 B11 102.6(5) . . . . ?
B3 B9 B10 B11 68.1(6) . . . . ?
Zn1 B9 B10 B11 -66.2(4) . . . . ?
Zn2 B9 B10 B11 148.0(12) . . . . ?
C8 B9 B10 Zn1 70.2(4) . . . . ?
B4 B9 B10 Zn1 168.8(5) . . . . ?
B3 B9 B10 Zn1 134.3(4) . . . . ?
Zn2 B9 B10 Zn1 -145.7(13) . . . . ?
B10 Zn1 B10 B5 155(50) 5_666 . . . ?
B11 Zn1 B10 B5 -9.6(5) . . . . ?
B11 Zn1 B10 B5 170.4(5) 5_666 . . . ?
B9 Zn1 B10 B5 -80.8(7) 5_666 . . . ?
B9 Zn1 B10 B5 99.2(7) . . . . ?
B10 Zn1 B10 B4 70(47) 5_666 . . . ?
B11 Zn1 B10 B4 -95.3(7) . . . . ?
B11 Zn1 B10 B4 84.7(7) 5_666 . . . ?
B9 Zn1 B10 B4 -166.5(6) 5_666 . . . ?
B9 Zn1 B10 B4 13.5(6) . . . . ?
B10 Zn1 B10 B9 56(48) 5_666 . . . ?
B11 Zn1 B10 B9 -108.8(5) . . . . ?
B11 Zn1 B10 B9 71.2(5) 5_666 . . . ?
B9 Zn1 B10 B9 180.0 5_666 . . . ?
B10 Zn1 B10 B11 165(53) 5_666 . . . ?
B11 Zn1 B10 B11 180.000(1) 5_666 . . . ?
B9 Zn1 B10 B11 -71.2(5) 5_666 . . . ?
B9 Zn1 B10 B11 108.8(5) . . . . ?
B10 B5 B11 C7 -99.9(5) . . . . ?
B6 B5 B11 C7 40.5(5) . . . . ?
B4 B5 B11 C7 -60.1(6) . . . . ?
B1 B5 B11 C7 3.4(7) . . . . ?
B10 B5 B11 B6 -140.3(5) . . . . ?
B4 B5 B11 B6 -100.5(6) . . . . ?
B1 B5 B11 B6 -37.1(5) . . . . ?
B6 B5 B11 B10 140.3(5) . . . . ?
B4 B5 B11 B10 39.8(5) . . . . ?
B1 B5 B11 B10 103.3(6) . . . . ?
B10 B5 B11 Zn1 -8.5(5) . . . . ?
B6 B5 B11 Zn1 131.8(6) . . . . ?
B4 B5 B11 Zn1 31.3(7) . . . . ?
B1 B5 B11 Zn1 94.7(6) . . . . ?
B5 B6 B11 C7 -132.7(5) . . . . ?
B2 B6 B11 C7 -31.4(5) . . . . ?
B1 B6 B11 C7 -95.2(5) . . . . ?
C7 B6 B11 B5 132.7(5) . . . . ?
B2 B6 B11 B5 101.3(6) . . . . ?
B1 B6 B11 B5 37.5(5) . . . . ?
C7 B6 B11 B10 97.7(5) . . . . ?
B5 B6 B11 B10 -35.0(5) . . . . ?
B2 B6 B11 B10 66.3(6) . . . . ?
B1 B6 B11 B10 2.5(7) . . . . ?
C7 B6 B11 Zn1 31.9(7) . . . . ?
B5 B6 B11 Zn1 -100.8(8) . . . . ?
B2 B6 B11 Zn1 0.5(10) . . . . ?
B1 B6 B11 Zn1 -63.3(9) . . . . ?
B5 B10 B11 C7 97.2(6) . . . . ?
B4 B10 B11 C7 57.3(6) . . . . ?
B9 B10 B11 C7 -4.9(6) . . . . ?
Zn1 B10 B11 C7 -74.3(4) . . . . ?
B4 B10 B11 B5 -39.9(5) . . . . ?
B9 B10 B11 B5 -102.1(5) . . . . ?
Zn1 B10 B11 B5 -171.4(5) . . . . ?
B5 B10 B11 B6 35.4(5) . . . . ?
B4 B10 B11 B6 -4.5(6) . . . . ?
B9 B10 B11 B6 -66.6(6) . . . . ?
Zn1 B10 B11 B6 -136.0(5) . . . . ?
B5 B10 B11 Zn1 171.4(5) . . . . ?
B4 B10 B11 Zn1 131.5(5) . . . . ?
B9 B10 B11 Zn1 69.4(4) . . . . ?
B10 Zn1 B11 C7 111.3(5) . . . . ?
B10 Zn1 B11 C7 -68.7(5) 5_666 . . . ?
B11 Zn1 B11 C7 176(100) 5_666 . . . ?
B9 Zn1 B11 C7 -114.4(4) 5_666 . . . ?
B9 Zn1 B11 C7 65.6(4) . . . . ?
B10 Zn1 B11 B5 8.4(5) . . . . ?
B10 Zn1 B11 B5 -171.6(5) 5_666 . . . ?
B11 Zn1 B11 B5 73(100) 5_666 . . . ?
B9 Zn1 B11 B5 142.7(5) 5_666 . . . ?
B9 Zn1 B11 B5 -37.3(5) . . . . ?
B10 Zn1 B11 B6 84.3(8) . . . . ?
B10 Zn1 B11 B6 -95.7(8) 5_666 . . . ?
B11 Zn1 B11 B6 149(100) 5_666 . . . ?
B9 Zn1 B11 B6 -141.4(7) 5_666 . . . ?
B9 Zn1 B11 B6 38.6(7) . . . . ?
B10 Zn1 B11 B10 180.000(1) 5_666 . . . ?
B11 Zn1 B11 B10 65(100) 5_666 . . . ?
B9 Zn1 B11 B10 134.3(4) 5_666 . . . ?
B9 Zn1 B11 B10 -45.7(4) . . . . ?
B5 B11 C7 C8 65.2(6) . . . . ?
B6 B11 C7 C8 106.1(6) . . . . ?
B10 B11 C7 C8 4.3(7) . . . . ?
Zn1 B11 C7 C8 -53.2(5) . . . . ?
B5 B11 C7 B6 -40.9(5) . . . . ?
B10 B11 C7 B6 -101.8(5) . . . . ?
Zn1 B11 C7 B6 -159.4(4) . . . . ?
B5 B11 C7 B2 -5.9(7) . . . . ?
B6 B11 C7 B2 35.0(5) . . . . ?
B10 B11 C7 B2 -66.8(6) . . . . ?
Zn1 B11 C7 B2 -124.4(5) . . . . ?
B5 B6 C7 C8 -63.6(6) . . . . ?
B2 B6 C7 C8 40.5(5) . . . . ?
B11 B6 C7 C8 -104.3(6) . . . . ?
B1 B6 C7 C8 -0.8(7) . . . . ?
B5 B6 C7 B11 40.7(5) . . . . ?
B2 B6 C7 B11 144.8(5) . . . . ?
B1 B6 C7 B11 103.5(6) . . . . ?
B5 B6 C7 B2 -104.1(6) . . . . ?
B11 B6 C7 B2 -144.8(5) . . . . ?
B1 B6 C7 B2 -41.3(5) . . . . ?
B3 B2 C7 C8 -35.5(4) . . . . ?
B6 B2 C7 C8 -138.5(5) . . . . ?
B1 B2 C7 C8 -97.3(5) . . . . ?
C8 B2 C7 B11 103.1(6) . . . . ?
B3 B2 C7 B11 67.6(6) . . . . ?
B6 B2 C7 B11 -35.4(5) . . . . ?
B1 B2 C7 B11 5.9(7) . . . . ?
C8 B2 C7 B6 138.5(5) . . . . ?
B3 B2 C7 B6 103.0(5) . . . . ?
B1 B2 C7 B6 41.3(5) . . . . ?
B11 C7 C8 C12 142.6(6) . . . . ?
B6 C7 C8 C12 -147.4(6) . . . . ?
B2 C7 C8 C12 -107.5(6) . . . . ?
B11 C7 C8 B9 -1.7(7) . . . . ?
B6 C7 C8 B9 68.3(6) . . . . ?
B2 C7 C8 B9 108.1(6) . . . . ?
B11 C7 C8 B3 -71.7(6) . . . . ?
B6 C7 C8 B3 -1.7(7) . . . . ?
B2 C7 C8 B3 38.1(5) . . . . ?
B11 C7 C8 B2 -109.9(6) . . . . ?
B6 C7 C8 B2 -39.9(5) . . . . ?
B4 B9 C8 C12 153.3(6) . . . . ?
B3 B9 C8 C12 113.8(6) . . . . ?
B10 B9 C8 C12 -144.5(6) . . . . ?
Zn1 B9 C8 C12 -90.7(5) . . . . ?
Zn2 B9 C8 C12 46.9(6) . . . . ?
B4 B9 C8 C7 -63.9(6) . . . . ?
B3 B9 C8 C7 -103.4(5) . . . . ?
B10 B9 C8 C7 -1.7(7) . . . . ?
Zn1 B9 C8 C7 52.1(4) . . . . ?
Zn2 B9 C8 C7 -170.2(4) . . . . ?
B4 B9 C8 B3 39.5(5) . . . . ?
B10 B9 C8 B3 101.7(5) . . . . ?
Zn1 B9 C8 B3 155.5(4) . . . . ?
Zn2 B9 C8 B3 -66.9(3) . . . . ?
B4 B9 C8 B2 5.1(7) . . . . ?
B3 B9 C8 B2 -34.4(5) . . . . ?
B10 B9 C8 B2 67.2(6) . . . . ?
Zn1 B9 C8 B2 121.1(4) . . . . ?
Zn2 B9 C8 B2 -101.3(5) . . . . ?
B2 B3 C8 C12 104.7(6) . . . . ?
B4 B3 C8 C12 -150.4(5) . . . . ?
B1 B3 C8 C12 146.9(6) . . . . ?
B9 B3 C8 C12 -111.0(6) . . . . ?
Zn2 B3 C8 C12 -44.2(5) . . . . ?
B2 B3 C8 C7 -38.7(5) . . . . ?
B4 B3 C8 C7 66.3(6) . . . . ?
B1 B3 C8 C7 3.5(6) . . . . ?
B9 B3 C8 C7 105.6(5) . . . . ?
Zn2 B3 C8 C7 172.4(4) . . . . ?
B2 B3 C8 B9 -144.3(5) . . . . ?
B4 B3 C8 B9 -39.3(5) . . . . ?
B1 B3 C8 B9 -102.1(5) . . . . ?
Zn2 B3 C8 B9 66.8(3) . . . . ?
B4 B3 C8 B2 105.0(5) . . . . ?
B1 B3 C8 B2 42.3(5) . . . . ?
B9 B3 C8 B2 144.3(5) . . . . ?
Zn2 B3 C8 B2 -148.9(4) . . . . ?
C7 B2 C8 C12 107.5(6) . . . . ?
B3 B2 C8 C12 -113.8(6) . . . . ?
B6 B2 C8 C12 142.5(5) . . . . ?
B1 B2 C8 C12 -155.5(5) . . . . ?
B3 B2 C8 C7 138.7(5) . . . . ?
B6 B2 C8 C7 35.1(5) . . . . ?
B1 B2 C8 C7 97.0(6) . . . . ?
C7 B2 C8 B9 -103.1(6) . . . . ?
B3 B2 C8 B9 35.7(5) . . . . ?
B6 B2 C8 B9 -68.0(6) . . . . ?
B1 B2 C8 B9 -6.1(7) . . . . ?
C7 B2 C8 B3 -138.7(5) . . . . ?
B6 B2 C8 B3 -103.7(5) . . . . ?
B1 B2 C8 B3 -41.7(5) . . . . ?
C13 N C12 C8 -108.8(6) . . . . ?
C14 N C12 C8 133.0(6) . . . . ?
Zn2 N C12 C8 11.3(7) . . . . ?
C7 C8 C12 N 171.6(5) . . . . ?
B9 C8 C12 N -47.0(8) . . . . ?
B3 C8 C12 N 30.1(8) . . . . ?
B2 C8 C12 N 101.0(6) . . . . ?
N Zn2 C15 C16 68.4(9) . . . . ?
B9 Zn2 C15 C16 -131.9(7) . . . . ?
B3 Zn2 C15 C16 -68.3(9) . . . . ?
C18 C18 C19 C20 -3.3(19) 3 . . . ?
C18 C19 C20 C20 3(2) . . . 3 ?
